data_7111048
loop_
_publ_author_name
'Forbes, Glenn C.'
'Kennedy, Alan R.'
'Mulvey, Robert E.'
'Rowlings, Ren\'e B.'
'Clegg, William'
'Liddle, Stephen T.'
'Wilson, Chick C.'

_publ_section_title
;
 &#x2018;Inverse crown ether&#x2019; complexes extended to group 12
 through the syntheses of [Na2Zn2(HMDS)4(O)] and
 [{K2Zn2(HMDS)4(O2)x(O)y}\\infty ]
;
_journal_issue 18
_journal_name_full 'Chemical Communications'
_journal_page_first 1759
_journal_paper_doi 10.1039/b005233g
_journal_year 2000
_chemical_formula_sum 'C24 H72 K2 N4 O1.82 Si8 Zn2'
_chemical_formula_weight 879.64
_chemical_name_systematic
;
 ?
;
_space_group_IT_number 2
_symmetry_cell_setting triclinic
_symmetry_space_group_name_Hall '-P 1'
_symmetry_space_group_name_H-M 'P -1'
_atom_sites_solution_hydrogens geom
_atom_sites_solution_primary direct
_atom_sites_solution_secondary difmap
_audit_creation_method SHELXL-97
_cell_angle_alpha 97.322(2)
_cell_angle_beta 108.154(2)
_cell_angle_gamma 101.162(2)
_cell_formula_units_Z 1
_cell_length_a 8.9898(4)
_cell_length_b 10.9763(5)
_cell_length_c 12.9529(6)
_cell_measurement_reflns_used 9259
_cell_measurement_temperature 160(2)
_cell_measurement_theta_max 28.44
_cell_measurement_theta_min 2.46
_cell_volume 1167.11(9)
_computing_cell_refinement 'Siemens SAINT'
_computing_data_collection 'Siemens SMART'
_computing_data_reduction 'Siemens SAINT'
_computing_molecular_graphics 'Siemens SHELXTL'
_computing_publication_material 'SHELXTL and local programs'
_computing_structure_refinement 'Siemens SHELXTL'
_computing_structure_solution 'Siemens SHELXTL'
_diffrn_ambient_temperature 160(2)
_diffrn_measured_fraction_theta_full 0.983
_diffrn_measured_fraction_theta_max 0.898
_diffrn_measurement_device_type 'Siemens SMART CCD diffractometer'
_diffrn_measurement_method '\w rotation with narrow frames'
_diffrn_radiation_monochromator graphite
_diffrn_radiation_source 'fine-focus sealed tube'
_diffrn_radiation_type MoK\a
_diffrn_radiation_wavelength 0.71073
_diffrn_reflns_av_R_equivalents 0.0112
_diffrn_reflns_av_sigmaI/netI 0.0205
_diffrn_reflns_limit_h_max 11
_diffrn_reflns_limit_h_min -12
_diffrn_reflns_limit_k_max 14
_diffrn_reflns_limit_k_min -14
_diffrn_reflns_limit_l_max 17
_diffrn_reflns_limit_l_min -17
_diffrn_reflns_number 10058
_diffrn_reflns_theta_full 26.00
_diffrn_reflns_theta_max 28.44
_diffrn_reflns_theta_min 1.69
_diffrn_standards_decay_% 0
_diffrn_standards_number 0
_exptl_absorpt_coefficient_mu 1.436
_exptl_absorpt_correction_T_max 0.591
_exptl_absorpt_correction_T_min 0.489
_exptl_absorpt_correction_type empirical
_exptl_crystal_colour colourless
_exptl_crystal_density_diffrn 1.252
_exptl_crystal_density_method 'not measured'
_exptl_crystal_description block
_exptl_crystal_F_000 469
_exptl_crystal_size_max 0.70
_exptl_crystal_size_mid 0.46
_exptl_crystal_size_min 0.36
_refine_diff_density_max 0.327
_refine_diff_density_min -0.275
_refine_diff_density_rms 0.043
_refine_ls_extinction_coef 0.0047(6)
_refine_ls_extinction_expression Fc^*^=kFc[1+0.001xFc^2^\l^3^/sin(2\q)]^-1/4^
_refine_ls_extinction_method SHELXL
_refine_ls_goodness_of_fit_ref 0.963
_refine_ls_hydrogen_treatment mixed
_refine_ls_matrix_type full
_refine_ls_number_parameters 210
_refine_ls_number_reflns 5263
_refine_ls_number_restraints 0
_refine_ls_restrained_S_all 0.963
_refine_ls_R_factor_all 0.0205
_refine_ls_R_factor_gt 0.0188
_refine_ls_shift/su_max 0.024
_refine_ls_shift/su_mean 0.001
_refine_ls_structure_factor_coef Fsqd
_refine_ls_weighting_details 'calc w=1/[\s^2^(Fo^2^)+(0.0369P)^2^+0.0000P] where P=(Fo^2^+2Fc^2^)/3'
_refine_ls_weighting_scheme calc
_refine_ls_wR_factor_gt 0.0545
_refine_ls_wR_factor_ref 0.0549
_reflns_number_gt 4753
_reflns_number_total 5263
_reflns_threshold_expression >2sigma(I)
_cod_data_source_file b005233gsup1.cif
_cod_data_source_block rem294
_cod_original_sg_symbol_H-M P-1
_cod_database_code 7111048

loop_
_symmetry_equiv_pos_as_xyz
'x, y, z'
'-x, -y, -z'

loop_
_atom_site_label
_atom_site_type_symbol
_atom_site_fract_x
_atom_site_fract_y
_atom_site_fract_z
_atom_site_U_iso_or_equiv
_atom_site_adp_type
_atom_site_occupancy
_atom_site_symmetry_multiplicity
_atom_site_calc_flag
_atom_site_refinement_flags
_atom_site_disorder_group
K1 K 0.59619(4) 0.74576(3) 0.56989(2) 0.02930(8) Uani 1 1 d . .
Zn1 Zn 0.617256(17) 0.480649(12) 0.647258(11) 0.01848(5) Uani 1 1 d . .
O1 O 0.5000 0.5000 0.5000 0.018(3) Uani 0.167(7) 2 d SP 1
O2 O 0.4243(2) 0.50474(13) 0.51744(12) 0.0225(5) Uani 0.833(7) 1 d P 2
N1 N 0.75617(12) 0.64066(10) 0.74506(9) 0.0199(2) Uani 1 1 d . .
Si1 Si 0.69505(5) 0.69658(3) 0.85132(3) 0.02441(9) Uani 1 1 d . .
C1 C 0.49117(19) 0.73020(15) 0.79194(14) 0.0378(4) Uani 1 1 d . .
H1A H 0.5035 0.8088 0.7636 0.057 Uiso 1 1 calc R .
H1B H 0.4433 0.7394 0.8500 0.057 Uiso 1 1 calc R .
H1C H 0.4206 0.6599 0.7313 0.057 Uiso 1 1 calc R .
C2 C 0.6867(2) 0.58193(15) 0.94573(12) 0.0371(3) Uani 1 1 d . .
H2A H 0.6316 0.4965 0.9014 0.056 Uiso 1 1 calc R .
H2B H 0.6274 0.6064 0.9937 0.056 Uiso 1 1 calc R .
H2C H 0.7968 0.5829 0.9916 0.056 Uiso 1 1 calc R .
C3 C 0.8275(2) 0.85219(15) 0.94111(14) 0.0427(4) Uani 1 1 d . .
H3A H 0.9377 0.8433 0.9747 0.064 Uiso 1 1 calc R .
H3B H 0.7855 0.8773 0.9997 0.064 Uiso 1 1 calc R .
H3C H 0.8284 0.9171 0.8958 0.064 Uiso 1 1 calc R .
Si2 Si 0.95394(4) 0.68205(3) 0.75159(3) 0.02302(8) Uani 1 1 d . .
C4 C 1.10201(18) 0.66556(17) 0.88429(13) 0.0387(4) Uani 1 1 d . .
H4A H 1.1345 0.7448 0.9391 0.058 Uiso 1 1 calc R .
H4B H 1.1974 0.6471 0.8707 0.058 Uiso 1 1 calc R .
H4C H 1.0517 0.5962 0.9126 0.058 Uiso 1 1 calc R .
C5 C 1.0180(2) 0.85083(15) 0.73687(15) 0.0397(4) Uani 1 1 d . .
H5A H 0.9543 0.8609 0.6633 0.060 Uiso 1 1 calc R .
H5B H 1.1329 0.8714 0.7457 0.060 Uiso 1 1 calc R .
H5C H 1.0002 0.9080 0.7939 0.060 Uiso 1 1 calc R .
C6 C 0.98271(18) 0.58347(15) 0.63430(13) 0.0346(3) Uani 1 1 d . .
H6A H 0.9783 0.4970 0.6472 0.052 Uiso 1 1 calc R .
H6B H 1.0880 0.6201 0.6292 0.052 Uiso 1 1 calc R .
H6C H 0.8969 0.5815 0.5649 0.052 Uiso 1 1 calc R .
N2 N 0.56580(13) 0.30315(9) 0.66299(9) 0.0205(2) Uani 1 1 d . .
Si3 Si 0.40638(5) 0.25458(3) 0.70693(3) 0.02476(9) Uani 1 1 d . .
C7 C 0.30003(18) 0.38267(14) 0.71879(14) 0.0351(3) Uani 1 1 d . .
H7A H 0.3689 0.4509 0.7818 0.053 Uiso 1 1 calc R .
H7B H 0.1987 0.3482 0.7303 0.053 Uiso 1 1 calc R .
H7C H 0.2765 0.4163 0.6505 0.053 Uiso 1 1 calc R .
C8 C 0.2465(2) 0.11786(15) 0.60350(15) 0.0449(4) Uani 1 1 d . .
H8A H 0.1921 0.1477 0.5369 0.067 Uiso 1 1 calc R .
H8B H 0.1672 0.0835 0.6365 0.067 Uiso 1 1 calc R .
H8C H 0.2972 0.0515 0.5834 0.067 Uiso 1 1 calc R .
C9 C 0.4640(2) 0.20204(17) 0.84287(14) 0.0441(4) Uani 1 1 d . .
H9A H 0.5022 0.1248 0.8346 0.066 Uiso 1 1 calc R .
H9B H 0.3697 0.1848 0.8664 0.066 Uiso 1 1 calc R .
H9C H 0.5503 0.2691 0.8988 0.066 Uiso 1 1 calc R .
Si4 Si 0.71721(4) 0.22753(3) 0.67108(3) 0.02244(8) Uani 1 1 d . .
C10 C 0.89716(18) 0.29419(16) 0.79929(13) 0.0373(3) Uani 1 1 d . .
H10A H 0.9454 0.3821 0.7988 0.056 Uiso 1 1 calc R .
H10B H 0.9766 0.2437 0.8021 0.056 Uiso 1 1 calc R .
H10C H 0.8642 0.2918 0.8645 0.056 Uiso 1 1 calc R .
C11 C 0.6553(2) 0.05286(13) 0.66786(14) 0.0375(4) Uani 1 1 d . .
H11A H 0.6326 0.0402 0.7355 0.056 Uiso 1 1 calc R .
H11B H 0.7429 0.0139 0.6634 0.056 Uiso 1 1 calc R .
H11C H 0.5580 0.0135 0.6030 0.056 Uiso 1 1 calc R .
C12 C 0.78103(18) 0.23519(14) 0.54622(12) 0.0325(3) Uani 1 1 d . .
H12A H 0.7018 0.1728 0.4824 0.049 Uiso 1 1 calc R .
H12B H 0.8872 0.2165 0.5616 0.049 Uiso 1 1 calc R .
H12C H 0.7873 0.3203 0.5296 0.049 Uiso 1 1 calc R .

loop_
_atom_site_aniso_label
_atom_site_aniso_U_11
_atom_site_aniso_U_22
_atom_site_aniso_U_33
_atom_site_aniso_U_23
_atom_site_aniso_U_13
_atom_site_aniso_U_12
K1 0.03830(17) 0.01768(14) 0.02463(15) 0.00484(11) 0.00151(12) 0.00547(12)
Zn1 0.01967(8) 0.01580(8) 0.01949(8) 0.00435(5) 0.00613(6) 0.00385(6)
O1 0.025(8) 0.013(4) 0.014(4) 0.005(3) 0.005(4) 0.001(4)
O2 0.0212(9) 0.0245(6) 0.0240(7) 0.0064(5) 0.0097(5) 0.0069(6)
N1 0.0190(5) 0.0192(5) 0.0193(5) 0.0027(4) 0.0056(4) 0.0020(4)
Si1 0.02616(19) 0.02265(18) 0.02263(19) 0.00067(14) 0.01024(15) 0.00147(15)
C1 0.0362(8) 0.0361(8) 0.0492(10) 0.0091(7) 0.0231(7) 0.0132(7)
C2 0.0424(9) 0.0410(9) 0.0269(8) 0.0081(6) 0.0142(7) 0.0035(7)
C3 0.0483(10) 0.0345(8) 0.0373(9) -0.0088(7) 0.0193(8) -0.0051(7)
Si2 0.01900(17) 0.02581(18) 0.02230(18) 0.00562(14) 0.00610(14) 0.00231(14)
C4 0.0248(7) 0.0529(10) 0.0334(8) 0.0123(7) 0.0038(6) 0.0062(7)
C5 0.0350(8) 0.0337(8) 0.0487(10) 0.0120(7) 0.0166(7) -0.0014(7)
C6 0.0273(7) 0.0442(9) 0.0342(8) 0.0048(7) 0.0146(6) 0.0083(7)
N2 0.0233(5) 0.0165(5) 0.0226(5) 0.0064(4) 0.0084(4) 0.0048(4)
Si3 0.02701(19) 0.02144(18) 0.0288(2) 0.00753(15) 0.01380(15) 0.00415(15)
C7 0.0309(8) 0.0325(8) 0.0481(9) 0.0095(7) 0.0207(7) 0.0098(6)
C8 0.0389(9) 0.0348(8) 0.0559(11) -0.0012(8) 0.0222(8) -0.0057(7)
C9 0.0603(11) 0.0474(10) 0.0416(9) 0.0242(8) 0.0310(9) 0.0199(9)
Si4 0.02346(18) 0.02023(17) 0.02480(19) 0.00752(14) 0.00749(14) 0.00755(14)
C10 0.0293(8) 0.0473(9) 0.0328(8) 0.0120(7) 0.0055(6) 0.0102(7)
C11 0.0426(9) 0.0240(7) 0.0515(10) 0.0139(7) 0.0179(8) 0.0140(7)
C12 0.0340(8) 0.0337(8) 0.0342(8) 0.0059(6) 0.0164(6) 0.0110(6)

loop_
_atom_type_symbol
_atom_type_description
_atom_type_scat_dispersion_real
_atom_type_scat_dispersion_imag
_atom_type_scat_source
C C 0.0033 0.0016 'International Tables Vol C Tables 4.2.6.8 and 6.1.1.4'
H H 0.0000 0.0000 'International Tables Vol C Tables 4.2.6.8 and 6.1.1.4'
N N 0.0061 0.0033 'International Tables Vol C Tables 4.2.6.8 and 6.1.1.4'
O O 0.0106 0.0060 'International Tables Vol C Tables 4.2.6.8 and 6.1.1.4'
Si Si 0.0817 0.0704 'International Tables Vol C Tables 4.2.6.8 and 6.1.1.4'
K K 0.2009 0.2494 'International Tables Vol C Tables 4.2.6.8 and 6.1.1.4'
Zn Zn 0.2839 1.4301 'International Tables Vol C Tables 4.2.6.8 and 6.1.1.4'

loop_
_geom_angle_atom_site_label_1
_geom_angle_atom_site_label_2
_geom_angle_atom_site_label_3
_geom_angle
_geom_angle_site_symmetry_1
_geom_angle_site_symmetry_3
O1 K1 O2 17.12(4) . .
O1 K1 O2 16.43(4) . 2_666
O2 K1 O2 33.55(8) . 2_666
O1 K1 N1 73.83(2) . .
O2 K1 N1 76.54(4) . .
O2 K1 N1 72.59(3) 2_666 .
O1 K1 N2 72.22(2) . 2_666
O2 K1 N2 74.81(4) . 2_666
O2 K1 N2 71.24(3) 2_666 2_666
N1 K1 N2 143.75(3) . 2_666
O1 Zn1 N1 113.35(3) . .
O1 Zn1 N2 111.32(3) . .
N1 Zn1 N2 135.32(4) . .
O1 Zn1 O2 22.30(5) . 2_666
N1 Zn1 O2 109.61(5) . 2_666
N2 Zn1 O2 111.80(5) . 2_666
O1 Zn1 O2 22.17(5) . .
N1 Zn1 O2 113.45(5) . .
N2 Zn1 O2 107.58(5) . .
O2 Zn1 O2 44.47(10) 2_666 .
Zn1 O1 Zn1 180.0 2_666 .
Zn1 O1 K1 88.775(8) 2_666 2_666
Zn1 O1 K1 91.225(8) . 2_666
Zn1 O1 K1 91.225(8) 2_666 .
Zn1 O1 K1 88.775(8) . .
K1 O1 K1 180.0 2_666 .
O2 O2 Zn1 68.17(10) 2_666 2_666
O2 O2 Zn1 67.37(9) 2_666 .
Zn1 O2 Zn1 135.53(10) 2_666 .
O2 O2 K1 77.05(10) 2_666 .
Zn1 O2 K1 86.37(5) 2_666 .
Zn1 O2 K1 83.91(5) . .
O2 O2 K1 69.39(9) 2_666 2_666
Zn1 O2 K1 81.37(5) 2_666 2_666
Zn1 O2 K1 83.32(5) . 2_666
K1 O2 K1 146.45(8) . 2_666
Si2 N1 Si1 122.25(6) . .
Si2 N1 Zn1 118.01(6) . .
Si1 N1 Zn1 115.41(6) . .
Si2 N1 K1 103.00(5) . .
Si1 N1 K1 103.55(5) . .
Zn1 N1 K1 83.07(4) . .
N1 Si1 C2 111.78(6) . .
N1 Si1 C3 114.35(6) . .
C2 Si1 C3 106.66(8) . .
N1 Si1 C1 109.51(6) . .
C2 Si1 C1 110.09(7) . .
C3 Si1 C1 104.13(8) . .
N1 Si2 C6 110.50(6) . .
N1 Si2 C4 113.62(6) . .
C6 Si2 C4 108.18(7) . .
N1 Si2 C5 112.56(6) . .
C6 Si2 C5 105.14(8) . .
C4 Si2 C5 106.36(8) . .
Si4 N2 Si3 124.54(6) . .
Si4 N2 Zn1 115.08(6) . .
Si3 N2 Zn1 117.47(6) . .
Si4 N2 K1 101.05(5) . 2_666
Si3 N2 K1 100.61(5) . 2_666
Zn1 N2 K1 84.14(4) . 2_666
N2 Si3 C7 110.98(6) . .
N2 Si3 C9 114.15(7) . .
C7 Si3 C9 108.17(8) . .
N2 Si3 C8 111.84(7) . .
C7 Si3 C8 104.64(8) . .
C9 Si3 C8 106.51(8) . .
N2 Si4 C10 113.01(6) . .
N2 Si4 C12 110.10(6) . .
C10 Si4 C12 109.19(7) . .
N2 Si4 C11 113.87(6) . .
C10 Si4 C11 106.16(7) . .
C12 Si4 C11 104.03(7) . .

loop_
_geom_bond_atom_site_label_1
_geom_bond_atom_site_label_2
_geom_bond_distance
_geom_bond_site_symmetry_2
K1 O1 2.6136(3) .
K1 O2 2.6746(14) .
K1 O2 2.7848(15) 2_666
K1 N1 2.7970(11) .
K1 N2 2.8382(11) 2_666
Zn1 O1 1.93172(16) .
Zn1 N1 1.9614(10) .
Zn1 N2 1.9652(10) .
Zn1 O2 2.0809(15) 2_666
Zn1 O2 2.0928(14) .
O1 Zn1 1.93172(16) 2_666
O1 K1 2.6136(3) 2_666
O2 O2 1.579(4) 2_666
O2 Zn1 2.0809(15) 2_666
O2 K1 2.7848(14) 2_666
N1 Si2 1.7200(11) .
N1 Si1 1.7204(11) .
Si1 C2 1.8701(15) .
Si1 C3 1.8791(15) .
Si1 C1 1.8822(16) .
Si2 C6 1.8655(15) .
Si2 C4 1.8724(15) .
Si2 C5 1.8830(15) .
N2 Si4 1.7098(11) .
N2 Si3 1.7182(11) .
N2 K1 2.8382(11) 2_666
Si3 C7 1.8631(15) .
Si3 C9 1.8728(16) .
Si3 C8 1.8881(16) .
Si4 C10 1.8623(15) .
Si4 C12 1.8832(15) .
Si4 C11 1.8814(14) .
